data_8102953
loop_
_publ_author_name
'Sichevych, O.'
'Prots, Yu.'
'Grin, Yu.'

_publ_section_title
;
Re-investigation of the crystal structure of trieuropium octagallide, 
Eu~3-x~Ga~8+3x~ (x = 0.12)
;
_journal_issue 3
_journal_name_full 'Zeitschrift f\"ur Kristallographie - New Crystal Structures'
_journal_page_first 265
_journal_page_last 266
_journal_volume 221
_journal_year 2006
_chemical_formula_sum 'Eu2.88 Ga8.36'
_chemical_formula_weight 1020.543
_space_group_IT_number 71
_symmetry_cell_setting orthorhombic
_symmetry_space_group_name_Hall '-I 2 2'
_symmetry_space_group_name_H-M 'I m m m'
_audit_creation_date 2005-07-12T22:30:03-00:00
_audit_creation_method 'CSD2CIF created by WinCSD program'
_cell_angle_alpha 90
_cell_angle_beta 90
_cell_angle_gamma 90
_cell_formula_units_Z 2
_cell_length_a 4.4105(3)
_cell_length_b 4.3732(2)
_cell_length_c 25.8520(10)
_cell_measurement_temperature 295.15
_cell_volume 498.63(5)
_computing_cell_refinement WinCSD
_computing_data_collection 'CrystalClear (Rigaku Corp., 2000)'
_computing_data_reduction 'CrystalClear (Rigaku Corp., 2000)'
_computing_structure_refinement WinCSD
_diffrn_ambient_temperature 295.1500
_diffrn_measurement_details
;
scan:
    Number of images: 400
               Slice: 0.0000 - 240.0000
         Image width: 0.6000
            Exp time: 80.0000
       Rotation axis: Phi
               Omega: 0.0000
                 Chi: 0.0000
                 Phi: 0.0000
                 XTD: 39.7300
              2theta: -20.0000
scan:
    Number of images: 100
               Slice: -35.0000 - 25.0000
         Image width: 0.6000
            Exp time: 80.0000
       Rotation axis: Omega
               Omega: 0.0000
                 Chi: -90.0000
                 Phi: 10.0000
                 XTD: 39.7576
              2theta: -20.0000
scan:
    Number of images: 100
               Slice: -35.0000 - 25.0000
         Image width: 0.6000
            Exp time: 80.0000
       Rotation axis: Omega
               Omega: 0.0000
                 Chi: -90.0000
                 Phi: 80.0000
                 XTD: 39.7576
              2theta: -20.0000
;
_diffrn_measurement_device 'Rigaku AFC-7 & Mercury CCD'
_diffrn_radiation_detector 'Mercury CCD'
_diffrn_radiation_monochromator 'Graphite Monochromator'
_diffrn_radiation_source 'Sealed Tube'
_diffrn_radiation_type 'Mo K\a'
_diffrn_radiation_wavelength 0.7107
_diffrn_reflns_av_R_equivalents 0.0386
_diffrn_reflns_limit_h_max 5
_diffrn_reflns_limit_h_min -6
_diffrn_reflns_limit_k_max 5
_diffrn_reflns_limit_k_min -6
_diffrn_reflns_limit_l_max 36
_diffrn_reflns_limit_l_min -31
_diffrn_reflns_number 2176
_diffrn_reflns_reduction_process 'Lp corrections applied'
_diffrn_reflns_theta_max 32.22
_diffrn_reflns_theta_min 3.15
_diffrn_source_current 40.0000
_diffrn_source_power 2.0000
_diffrn_source_voltage 50.0000
_exptl_absorpt_coefficient_mu 41.18
_exptl_absorpt_correction_T_max 0.8320
_exptl_absorpt_correction_T_min 0.4141
_exptl_absorpt_correction_type numerical
_exptl_crystal_colour metallic
_exptl_crystal_density_diffrn 6.751
_exptl_crystal_density_method 'not measured'
_exptl_crystal_description platelet
_exptl_crystal_F_000 874
_exptl_crystal_size_max 0.045
_exptl_crystal_size_mid 0.030
_exptl_crystal_size_min 0.010
_refine_diff_density_max 1.716
_refine_diff_density_min -2.409
_refine_ls_extinction_coef 0.0035(3)
_refine_ls_extinction_expression Fc^*^=kFc[1+0.001xFc^2^\l^3^/sin(2\q)]^-1/4^
_refine_ls_extinction_method SHELXL
_refine_ls_goodness_of_fit_ref 1.030
_refine_ls_matrix_type fullcycle
_refine_ls_number_parameters 35
_refine_ls_number_reflns 509
_refine_ls_restrained_S_all 1.188
_refine_ls_R_factor_gt 0.025
_refine_ls_shift/su_max 0.001
_refine_ls_shift/su_mean 0.000
_refine_ls_structure_factor_coef F
_refine_ls_weighting_scheme unit
_refine_ls_wR_factor_ref 0.062
_reflns_number_gt 485
_reflns_number_total 509
_reflns_threshold_expression >2sigma(I)
_cod_data_source_file 409891.cff
_cod_data_source_block OS_Eu3Ga8
_cod_depositor_comments
;
The following automatic conversions were performed:
'_exptl_absorpt_correction_type' value 'Numerical' changed to 'numerical'
according to '/home/saulius/struct/CIF-dictionaries/cif_core.dic'
dictionary named 'cif_core.dic' version 2.4.1 from 2010-06-29.

Automatic conversion script
Id: cif_fix_enum 1555 2011-01-17 13:19:09Z saulius 
;
_cod_original_cell_volume 498.63(8)
_cod_original_formula_sum Eu2.88Ga8.36
_cod_database_code 8102953

loop_
_symmetry_equiv_pos_as_xyz
x,y,z
-x,y,z
x,-y,z
-x,-y,z
-x,-y,-z
x,-y,-z
-x,y,-z
x,y,-z
1/2+x,1/2+y,1/2+z
1/2-x,1/2+y,1/2+z
1/2+x,1/2-y,1/2+z
1/2-x,1/2-y,1/2+z
1/2-x,1/2-y,1/2-z
1/2+x,1/2-y,1/2-z
1/2-x,1/2+y,1/2-z
1/2+x,1/2+y,1/2-z

loop_
_atom_site_aniso_label
_atom_site_aniso_U_11
_atom_site_aniso_U_22
_atom_site_aniso_U_33
_atom_site_aniso_U_12
_atom_site_aniso_U_13
_atom_site_aniso_U_23
Eu1 0.0094(4) 0.0125(4) 0.0120(4) 0 0 0
Eu2 0.0098(3) 0.0109(2) 0.0121(2) 0 0 0
Ga1 0.0119(7) 0.0100(5) 0.0083(4) 0 -0.0011(8) 0
Ga2 0.0114(7) 0.0095(5) 0.0090(5) 0 0.0002(7) 0
Ga3 0.0111(5) 0.0127(5) 0.0104(4) 0 0 0
Ga4 0.0117(5) 0.0128(5) 0.0093(4) 0 0 0

loop_
_atom_site_label
_atom_site_type_symbol
_atom_site_symmetry_multiplicity
_atom_site_Wyckoff_symbol
_atom_site_fract_x
_atom_site_fract_y
_atom_site_fract_z
_atom_site_thermal_displace_type
_atom_site_U_iso_or_equiv
_atom_site_occupancy
Eu1 Eu 2 a 0 0 0 Uani 0.0113(2) 0.878(5)
Eu2 Eu 4 j 0.5 0 0.35082(2) Uani 0.01095(1) 1.
Ga1 Ga 8 m 0.0274(8) 0 0.45111(5) Uani 0.0101(3) 0.5
Ga2 Ga 8 m 0.4686(7) 0 0.09554(5) Uani 0.0099(3) 0.5
Ga3 Ga 4 i 0 0 0.24988(4) Uani 0.0114(3) 1.
Ga4 Ga 4 j 0.5 0 0.19271(4) Uani 0.0113(3) 1.
Ga5 Ga 4 i 0 0 0.0575(9) Uiso 0.015(4) 0.053(4)
Ga6 Ga 8 l 0.5 0.198(4) 0.4696(5) Uiso 0.014(2) 0.058(3)

loop_
_atom_type_symbol
_atom_type_description
_atom_type_scat_dispersion_real
_atom_type_scat_dispersion_imag
_atom_type_scat_source
Ga Ga 0.2307 1.6083 'International Tables Vol C Tables 4.2.6.8 and 6.1.1.4'
Eu Eu -0.1578 3.6682 'International Tables Vol C Tables 4.2.6.8 and 6.1.1.4'
